data_4113211
loop_
_publ_author_name
'Christine A. Boyke'
'Thomas B. Rauchfuss'
'Scott R. Wilson'
'Marie-Madeleine Rohmer'
'Marc B\'enard'

_publ_contact_author_address
;
Department of Chemistry
University of Illinois at Urbana-Champaign
600 South Matthews Avenue
Urbana
IL 61801
USA
;
_publ_contact_author_email rauchfuz@uiuc.edu
_publ_contact_author_fax '1 217 333 2685'
_publ_contact_author_name 'Prof. Thomas B. Rauchfuss'
_publ_contact_author_phone '1 217 333 7355'
_publ_section_title
;
 [Fe2(SR)2(\m-CO)(CNMe)6]2+ and Analogues: A New Class of Diiron
 Dithiolates as Structural Models for the Hox Air State of the Fe-Only
 Hydrogenase
;
_journal_name_full 'Journal of the American Chemical Society'
_journal_page_first 15151
_journal_page_last 15160
_journal_paper_doi 10.1021/ja049050k
_journal_volume 126
_journal_year 2004
_chemical_formula_moiety 'C16 H24 Fe2 N6 O1 S2, 2(F6 P), C2 H3 N'
_chemical_formula_sum 'C18 H27 F12 Fe2 N7 O P2 S2'
_chemical_formula_weight 823.23
_chemical_name_systematic
; 
? 
;
_space_group_IT_number 14
_symmetry_cell_setting monoclinic
_symmetry_space_group_name_Hall '-P 2yn'
_symmetry_space_group_name_H-M 'P 1 21/n 1'
_atom_sites_solution_hydrogens geom
_atom_sites_solution_primary direct
_atom_sites_solution_secondary difmap
_audit_creation_method SHELXL-97
_audit_update_record
; 
2003-09-03   text and data added, cad 
;
_cell_angle_alpha 90.00
_cell_angle_beta 95.253(4)
_cell_angle_gamma 90.00
_cell_formula_units_Z 4
_cell_length_a 13.345(3)
_cell_length_b 12.306(3)
_cell_length_c 19.820(5)
_cell_measurement_reflns_used 971
_cell_measurement_temperature 193(2)
_cell_measurement_theta_max 26.0
_cell_measurement_theta_min 2.4
_cell_volume 3241.2(14)
_computing_cell_refinement 'SAINT V6.22 (Bruker, 2001)'
_computing_data_collection 'SMART V5.625 (Bruker, 2001)'
_computing_data_reduction 'SAINT V6.22 (Bruker, 2001)'
_computing_molecular_graphics 'SHELXTL V6.10 (Bruker, 2001)'
_computing_publication_material 'CIFTAB (Sheldrick, 2001)'
_computing_structure_refinement 'SHELXTL V6.10 (Bruker, 2001)'
_computing_structure_solution 'SHELXTL V6.10 (Bruker, 2001)'
_diffrn_ambient_temperature 193(2)
_diffrn_measured_fraction_theta_full 0.998
_diffrn_measured_fraction_theta_max 0.998
_diffrn_measurement_device 'Siemens Platform/CCD'
_diffrn_measurement_method 'profile data from \w scans'
_diffrn_radiation_monochromator graphite
_diffrn_radiation_source 'normal-focus sealed tube'
_diffrn_radiation_type MoK\a
_diffrn_radiation_wavelength 0.71073
_diffrn_radiation_wavelength_id p12wasp
_diffrn_reflns_av_R_equivalents 0.0494
_diffrn_reflns_av_sigmaI/netI 0.0487
_diffrn_reflns_limit_h_max 16
_diffrn_reflns_limit_h_min -16
_diffrn_reflns_limit_k_max 14
_diffrn_reflns_limit_k_min -14
_diffrn_reflns_limit_l_max 23
_diffrn_reflns_limit_l_min -23
_diffrn_reflns_number 25272
_diffrn_reflns_theta_full 25.38
_diffrn_reflns_theta_max 25.38
_diffrn_reflns_theta_min 1.77
_diffrn_standards_decay_% 0.7
_diffrn_standards_interval_time 489
_diffrn_standards_number 357
_exptl_absorpt_coefficient_mu 1.219
_exptl_absorpt_correction_T_max 0.9297
_exptl_absorpt_correction_T_min 0.7301
_exptl_absorpt_correction_type integration
_exptl_absorpt_process_details '(Bruker, 2001)'
_exptl_crystal_colour red
_exptl_crystal_density_diffrn 1.687
_exptl_crystal_description tabular
_exptl_crystal_F_000 1656
_exptl_crystal_id p12wasp
_exptl_crystal_preparation
; 
The data crystal was mounted using oil (Parantone-N, Exxon) to a 
0.3 mm cryo-loop (Hampton Research) with the (1 0 -1) scattering planes 
roughly normal to the spindle axis. 
;
_exptl_crystal_size_max 0.28
_exptl_crystal_size_mid 0.26
_exptl_crystal_size_min 0.06
_refine_diff_density_max 0.621
_refine_diff_density_min -0.442
_refine_diff_density_rms 0.089
_refine_ls_extinction_method none
_refine_ls_goodness_of_fit_ref 1.035
_refine_ls_hydrogen_treatment noref
_refine_ls_matrix_type full
_refine_ls_number_parameters 471
_refine_ls_number_reflns 5933
_refine_ls_number_restraints 724
_refine_ls_restrained_S_all 1.020
_refine_ls_R_factor_all 0.0807
_refine_ls_R_factor_gt 0.0528
_refine_ls_shift/su_max 0.002
_refine_ls_shift/su_mean 0.000
_refine_ls_structure_factor_coef Fsqd
_refine_ls_weighting_details 'calc w=1/[\s^2^(Fo^2^)+(0.0805P)^2^+0.4077P] where P=(Fo^2^+2Fc^2^)/3'
_refine_ls_weighting_scheme calc
_refine_ls_wR_factor_gt 0.1254
_refine_ls_wR_factor_ref 0.1358
_reflns_number_gt 4260
_reflns_number_total 5933
_reflns_threshold_expression >2sigma(I)
_cod_data_source_file ja049050ksi20040219_042753.cif
_cod_data_source_block p12wasp
_cod_original_cell_volume 3241.4(13)
_cod_original_sg_symbol_Hall '-P 2yn '
_cod_original_sg_symbol_H-M 'P 21/n '
_cod_database_code 4113211

loop_
_symmetry_equiv_pos_as_xyz
'x, y, z'
'-x+1/2, y+1/2, -z+1/2'
'-x, -y, -z'
'x-1/2, -y-1/2, z-1/2'

loop_
_atom_site_label
_atom_site_type_symbol
_atom_site_fract_x
_atom_site_fract_y
_atom_site_fract_z
_atom_site_U_iso_or_equiv
_atom_site_adp_type
_atom_site_occupancy
_atom_site_symmetry_multiplicity
_atom_site_calc_flag
_atom_site_refinement_flags
_atom_site_disorder_assembly
_atom_site_disorder_group
C1 C 0.3415(4) 0.6469(4) 0.1852(3) 0.0490(12) Uani 1 1 d . . .
C2 C 0.4635(3) 0.8121(4) 0.2147(2) 0.0360(10) Uani 1 1 d . . .
C3 C 0.5613(4) 0.9535(4) 0.1522(2) 0.0504(12) Uani 1 1 d . . .
H3A H 0.5206 0.9757 0.1108 0.076 Uiso 1 1 calc R . .
H3B H 0.6247 0.9219 0.1403 0.076 Uiso 1 1 calc R . .
H3C H 0.5755 1.0170 0.1813 0.076 Uiso 1 1 calc R . .
C4 C 0.5033(3) 0.6080(4) 0.2663(2) 0.0378(10) Uani 1 1 d . . .
C5 C 0.6526(4) 0.4738(5) 0.2784(4) 0.091(2) Uani 1 1 d . . .
H5A H 0.6715 0.4601 0.3266 0.136 Uiso 1 1 calc R . .
H5B H 0.7100 0.5048 0.2577 0.136 Uiso 1 1 calc R . .
H5C H 0.6327 0.4053 0.2557 0.136 Uiso 1 1 calc R . .
C6 C 0.4919(3) 0.7802(3) 0.35633(19) 0.0298(9) Uani 1 1 d . . .
C7 C 0.6781(3) 0.8079(4) 0.3416(3) 0.0542(13) Uani 1 1 d . . .
H7A H 0.7206 0.7563 0.3688 0.081 Uiso 1 1 calc R . .
H7B H 0.7021 0.8820 0.3513 0.081 Uiso 1 1 calc R . .
H7C H 0.6813 0.7921 0.2934 0.081 Uiso 1 1 calc R . .
C8 C 0.4227(3) 0.6982(3) 0.46253(19) 0.0265(8) Uani 1 1 d . . .
C9 C 0.4984(3) 0.5933(4) 0.5676(2) 0.0437(11) Uani 1 1 d . . .
H9A H 0.4600 0.5259 0.5705 0.066 Uiso 1 1 calc R . .
H9B H 0.4932 0.6365 0.6087 0.066 Uiso 1 1 calc R . .
H9C H 0.5692 0.5759 0.5632 0.066 Uiso 1 1 calc R . .
C10 C 0.3781(3) 0.9101(3) 0.4161(2) 0.0318(9) Uani 1 1 d . . .
C11 C 0.4034(4) 1.1073(4) 0.4590(3) 0.0704(17) Uani 1 1 d . . .
H11A H 0.4033 1.1082 0.5085 0.106 Uiso 1 1 calc R . .
H11B H 0.3486 1.1533 0.4388 0.106 Uiso 1 1 calc R . .
H11C H 0.4679 1.1351 0.4464 0.106 Uiso 1 1 calc R . .
C12 C 0.2410(3) 0.7604(3) 0.4301(2) 0.0328(9) Uani 1 1 d . . .
C13 C 0.0911(4) 0.7348(5) 0.5025(3) 0.0665(16) Uani 1 1 d . . .
H13A H 0.0271 0.7479 0.4755 0.100 Uiso 1 1 calc R . .
H13B H 0.0976 0.7849 0.5411 0.100 Uiso 1 1 calc R . .
H13C H 0.0931 0.6597 0.5191 0.100 Uiso 1 1 calc R . .
C14 C 0.1901(3) 0.5826(4) 0.3201(2) 0.0417(11) Uani 1 1 d . . .
H14A H 0.1756 0.5057 0.3081 0.050 Uiso 1 1 calc R . .
H14B H 0.1590 0.5980 0.3626 0.050 Uiso 1 1 calc R . .
C15 C 0.1397(3) 0.6541(4) 0.2644(2) 0.0517(13) Uani 1 1 d . . .
H15A H 0.1683 0.6358 0.2214 0.062 Uiso 1 1 calc R . .
H15B H 0.0672 0.6358 0.2587 0.062 Uiso 1 1 calc R . .
C16 C 0.1497(3) 0.7760(4) 0.2755(2) 0.0485(12) Uani 1 1 d . . .
H16A H 0.1169 0.7951 0.3167 0.058 Uiso 1 1 calc R . .
H16B H 0.1121 0.8133 0.2368 0.058 Uiso 1 1 calc R . .
N1 N 0.5073(3) 0.8746(3) 0.18743(17) 0.0373(8) Uani 1 1 d . . .
N2 N 0.5691(3) 0.5493(3) 0.2713(2) 0.0519(10) Uani 1 1 d . . .
N3 N 0.5765(3) 0.7982(3) 0.35810(17) 0.0363(8) Uani 1 1 d . . .
N4 N 0.4583(2) 0.6548(3) 0.50919(17) 0.0307(8) Uani 1 1 d . . .
N5 N 0.3890(3) 0.9969(3) 0.43452(18) 0.0410(9) Uani 1 1 d . . .
N6 N 0.1737(3) 0.7523(3) 0.46077(18) 0.0392(9) Uani 1 1 d . . .
O1 O 0.3096(3) 0.6066(3) 0.13561(19) 0.0799(12) Uani 1 1 d . . .
S1 S 0.32635(7) 0.59847(8) 0.33663(5) 0.0305(2) Uani 1 1 d . . .
S2 S 0.27846(8) 0.82962(8) 0.28461(5) 0.0344(3) Uani 1 1 d . . .
Fe1 Fe 0.35890(4) 0.76632(4) 0.38433(3) 0.02655(16) Uani 1 1 d . . .
Fe2 Fe 0.39325(4) 0.70508(5) 0.26150(3) 0.03132(18) Uani 1 1 d . . .
P1 P 0.21316(12) 0.39001(12) 0.49982(5) 0.0435(19) Uani 0.428(3) 1 d PGU A 1
F1 F 0.10248(13) 0.4349(2) 0.47307(6) 0.091(3) Uani 0.428(3) 1 d PGU A 1
F2 F 0.32385(13) 0.3452(2) 0.52656(6) 0.077(3) Uani 0.428(3) 1 d PGU A 1
F3 F 0.1690(2) 0.26750(13) 0.50112(5) 0.088(3) Uani 0.428(3) 1 d PGU A 1
F4 F 0.2574(2) 0.51253(14) 0.49851(7) 0.083(3) Uani 0.428(3) 1 d PGU A 1
F5 F 0.18756(10) 0.40755(10) 0.57740(5) 0.064(3) Uani 0.428(3) 1 d PGU A 1
F6 F 0.23877(15) 0.37248(15) 0.42222(6) 0.067(2) Uani 0.428(3) 1 d PGU A 1
P2 P 0.16819(10) 0.34069(11) 0.84500(5) 0.0479(11) Uani 0.666(6) 1 d PGU B 1
F7 F 0.05525(12) 0.2915(2) 0.83422(6) 0.098(2) Uani 0.666(6) 1 d PGU B 1
F8 F 0.28112(12) 0.3899(2) 0.85579(5) 0.112(2) Uani 0.666(6) 1 d PGU B 1
F9 F 0.20551(18) 0.23274(14) 0.88682(6) 0.0840(19) Uani 0.666(6) 1 d PGU B 1
F10 F 0.13087(17) 0.44865(12) 0.80317(6) 0.097(2) Uani 0.666(6) 1 d PGU B 1
F11 F 0.14149(16) 0.39778(13) 0.91479(6) 0.116(2) Uani 0.666(6) 1 d PGU B 1
F12 F 0.19488(13) 0.28360(9) 0.77520(5) 0.129(3) Uani 0.666(6) 1 d PGU B 1
P3 P 0.20162(12) 0.39048(12) 0.50126(5) 0.047(3) Uani 0.296(4) 1 d PGU C 2
F13 F 0.12193(17) 0.48946(19) 0.48933(7) 0.102(5) Uani 0.296(4) 1 d PGU C 2
F14 F 0.28131(19) 0.29150(17) 0.51321(6) 0.072(3) Uani 0.296(4) 1 d PGU C 2
F15 F 0.27988(15) 0.47093(16) 0.54394(6) 0.121(4) Uani 0.296(4) 1 d PGU C 2
F16 F 0.12336(19) 0.3100(2) 0.45860(5) 0.075(3) Uani 0.296(4) 1 d PGU C 2
F17 F 0.25047(14) 0.42307(15) 0.43218(6) 0.088(4) Uani 0.296(4) 1 d PGU C 2
F18 F 0.15277(10) 0.35790(12) 0.57036(5) 0.061(3) Uani 0.296(4) 1 d PGU C 2
P4 P 0.16750(10) 0.34290(10) 0.83769(5) 0.070(3) Uani 0.334(6) 1 d PGU B 2
F19 F 0.17108(8) 0.34049(9) 0.75622(5) 0.100(4) Uani 0.334(6) 1 d PGU B 2
F20 F 0.16391(12) 0.34531(13) 0.91915(5) 0.100(4) Uani 0.334(6) 1 d PGU B 2
F21 F 0.24326(17) 0.23985(16) 0.84502(6) 0.098(4) Uani 0.334(6) 1 d PGU B 2
F22 F 0.09173(18) 0.44594(16) 0.83035(7) 0.079(3) Uani 0.334(6) 1 d PGU B 2
F23 F 0.07206(15) 0.26101(19) 0.83085(6) 0.088(4) Uani 0.334(6) 1 d PGU B 2
F24 F 0.26293(15) 0.42479(19) 0.84452(6) 0.070(3) Uani 0.334(6) 1 d PGU B 2
P5 P 0.21063(11) 0.39641(11) 0.50416(5) 0.042(3) Uani 0.276(5) 1 d PGU D 3
F25 F 0.18707(17) 0.34917(15) 0.42807(5) 0.089(4) Uani 0.276(5) 1 d PGU D 3
F26 F 0.23418(12) 0.44366(11) 0.58025(6) 0.066(4) Uani 0.276(5) 1 d PGU D 3
F27 F 0.10893(15) 0.4688(2) 0.49465(6) 0.065(3) Uani 0.276(5) 1 d PGU D 3
F28 F 0.31232(16) 0.3240(2) 0.51367(6) 0.067(4) Uani 0.276(5) 1 d PGU D 3
F29 F 0.27358(18) 0.49569(16) 0.47488(6) 0.066(3) Uani 0.276(5) 1 d PGU D 3
F30 F 0.14767(17) 0.29714(14) 0.53344(5) 0.075(4) Uani 0.276(5) 1 d PGU D 3

loop_
_atom_site_aniso_label
_atom_site_aniso_U_11
_atom_site_aniso_U_22
_atom_site_aniso_U_33
_atom_site_aniso_U_23
_atom_site_aniso_U_13
_atom_site_aniso_U_12
C1 0.054(3) 0.048(3) 0.044(3) 0.004(2) 0.001(2) -0.007(2)
C2 0.035(2) 0.040(3) 0.032(2) 0.002(2) 0.0038(19) 0.007(2)
C3 0.054(3) 0.051(3) 0.047(3) 0.006(2) 0.012(2) -0.013(2)
C4 0.042(3) 0.039(3) 0.034(2) 0.001(2) 0.010(2) -0.001(2)
C5 0.077(4) 0.087(4) 0.116(5) 0.043(4) 0.048(4) 0.046(4)
C6 0.037(2) 0.027(2) 0.025(2) 0.0034(17) -0.0011(17) 0.0018(18)
C7 0.030(2) 0.062(3) 0.072(4) 0.017(3) 0.014(2) -0.002(2)
C8 0.026(2) 0.027(2) 0.026(2) -0.0016(18) 0.0022(17) -0.0003(16)
C9 0.053(3) 0.045(3) 0.032(2) 0.003(2) -0.003(2) 0.015(2)
C10 0.030(2) 0.032(2) 0.034(2) 0.0037(19) 0.0000(17) 0.0021(18)
C11 0.073(4) 0.034(3) 0.100(5) -0.027(3) -0.020(3) 0.001(3)
C12 0.034(2) 0.026(2) 0.037(2) 0.0030(18) 0.000(2) 0.0019(18)
C13 0.053(3) 0.070(4) 0.081(4) 0.016(3) 0.034(3) 0.006(3)
C14 0.038(2) 0.040(2) 0.046(3) -0.005(2) 0.000(2) -0.012(2)
C15 0.033(2) 0.067(3) 0.053(3) 0.002(3) -0.010(2) -0.014(2)
C16 0.028(2) 0.064(3) 0.050(3) 0.015(2) -0.012(2) 0.002(2)
N1 0.040(2) 0.042(2) 0.030(2) 0.0069(17) 0.0058(16) -0.0027(17)
N2 0.052(2) 0.050(2) 0.057(3) 0.015(2) 0.019(2) 0.011(2)
N3 0.032(2) 0.041(2) 0.036(2) 0.0068(16) 0.0004(16) -0.0029(16)
N4 0.0331(19) 0.0299(18) 0.029(2) -0.0015(15) 0.0025(15) 0.0041(15)
N5 0.044(2) 0.029(2) 0.048(2) -0.0071(17) -0.0091(17) 0.0029(16)
N6 0.039(2) 0.039(2) 0.041(2) 0.0028(17) 0.0094(18) 0.0043(17)
O1 0.104(3) 0.089(3) 0.044(2) -0.012(2) -0.015(2) -0.025(2)
S1 0.0336(6) 0.0263(5) 0.0313(6) 0.0004(4) 0.0015(4) -0.0029(4)
S2 0.0336(6) 0.0352(6) 0.0339(6) 0.0080(5) -0.0004(4) 0.0035(4)
Fe1 0.0272(3) 0.0243(3) 0.0279(3) 0.0021(2) 0.0011(2) 0.0004(2)
Fe2 0.0336(3) 0.0322(3) 0.0280(3) 0.0023(2) 0.0022(2) -0.0006(2)
P1 0.037(3) 0.038(4) 0.055(4) 0.007(3) 0.002(3) -0.003(3)
F1 0.053(4) 0.083(6) 0.133(7) 0.009(6) -0.017(4) 0.014(4)
F2 0.057(5) 0.095(6) 0.081(6) 0.025(5) 0.022(4) 0.027(4)
F3 0.121(7) 0.046(4) 0.104(7) -0.019(4) 0.045(6) -0.025(4)
F4 0.100(6) 0.053(4) 0.096(6) 0.013(4) 0.007(5) -0.026(4)
F5 0.068(6) 0.060(5) 0.070(4) -0.010(4) 0.027(4) 0.006(5)
F6 0.080(6) 0.065(5) 0.057(4) 0.004(3) 0.008(4) -0.039(4)
P2 0.063(3) 0.044(2) 0.0384(16) 0.0056(16) 0.0117(17) -0.0121(17)
F7 0.080(4) 0.082(4) 0.128(6) 0.058(3) -0.019(3) -0.026(3)
F8 0.092(4) 0.105(5) 0.137(6) 0.043(4) -0.003(4) -0.044(3)
F9 0.072(3) 0.075(3) 0.103(4) 0.038(3) -0.006(3) -0.001(3)
F10 0.126(5) 0.070(3) 0.093(4) 0.044(3) 0.000(4) -0.014(3)
F11 0.179(6) 0.101(5) 0.073(4) -0.015(3) 0.037(4) 0.009(4)
F12 0.221(8) 0.099(5) 0.076(4) -0.017(4) 0.062(5) -0.012(5)
P3 0.034(4) 0.043(5) 0.064(5) 0.008(5) 0.004(4) 0.006(3)
F13 0.102(9) 0.074(7) 0.128(11) 0.009(7) 0.001(8) 0.046(7)
F14 0.058(6) 0.095(7) 0.066(7) 0.024(6) 0.026(5) 0.045(6)
F15 0.112(9) 0.107(8) 0.139(9) -0.008(8) -0.019(8) -0.061(7)
F16 0.074(6) 0.082(7) 0.072(7) -0.021(6) 0.019(5) -0.028(5)
F17 0.082(7) 0.086(9) 0.098(7) 0.055(6) 0.027(6) -0.005(6)
F18 0.062(6) 0.062(7) 0.062(6) -0.014(5) 0.022(5) 0.009(6)
P4 0.071(6) 0.062(6) 0.074(4) 0.020(5) -0.012(4) -0.013(4)
F19 0.108(9) 0.122(10) 0.067(5) -0.013(6) -0.007(5) 0.003(7)
F20 0.102(8) 0.129(10) 0.068(6) 0.013(5) 0.008(5) -0.011(7)
F21 0.078(6) 0.066(6) 0.143(10) 0.004(6) -0.021(7) 0.005(5)
F22 0.082(6) 0.045(5) 0.110(8) 0.015(5) 0.009(6) -0.015(4)
F23 0.055(5) 0.058(5) 0.140(10) 0.041(6) -0.044(6) 0.000(4)
F24 0.069(5) 0.059(5) 0.079(7) -0.003(5) 0.001(5) -0.006(4)
P5 0.042(6) 0.037(5) 0.048(5) 0.002(4) 0.013(5) 0.009(4)
F25 0.101(10) 0.084(8) 0.078(6) -0.033(6) -0.010(6) -0.010(7)
F26 0.050(7) 0.098(9) 0.051(5) -0.015(5) 0.014(5) -0.021(6)
F27 0.048(6) 0.043(6) 0.098(9) -0.017(6) -0.021(6) 0.006(5)
F28 0.044(6) 0.058(6) 0.098(10) 0.011(7) 0.002(6) 0.006(5)
F29 0.081(7) 0.047(6) 0.077(7) -0.003(5) 0.046(6) -0.005(5)
F30 0.069(6) 0.033(5) 0.126(9) -0.002(6) 0.021(7) -0.013(5)

loop_
_atom_type_symbol
_atom_type_description
_atom_type_scat_dispersion_real
_atom_type_scat_dispersion_imag
_atom_type_scat_source
C C 0.0033 0.0016 'International Tables Vol C Tables 4.2.6.8 and 6.1.1.4'
H H 0.0000 0.0000 'International Tables Vol C Tables 4.2.6.8 and 6.1.1.4'
N N 0.0061 0.0033 'International Tables Vol C Tables 4.2.6.8 and 6.1.1.4'
O O 0.0106 0.0060 'International Tables Vol C Tables 4.2.6.8 and 6.1.1.4'
F F 0.0171 0.0103 'International Tables Vol C Tables 4.2.6.8 and 6.1.1.4'
P P 0.1023 0.0942 'International Tables Vol C Tables 4.2.6.8 and 6.1.1.4'
S S 0.1246 0.1234 'International Tables Vol C Tables 4.2.6.8 and 6.1.1.4'
Fe Fe 0.3463 0.8444 'International Tables Vol C Tables 4.2.6.8 and 6.1.1.4'

loop_
_exptl_crystal_face_index_h
_exptl_crystal_face_index_k
_exptl_crystal_face_index_l
_exptl_crystal_face_perp_dist
0.00 0.00 -1.00 0.0300
0.00 0.00 1.00 0.0300
1.00 0.00 -1.00 0.1300
-1.00 0.00 1.00 0.1300
1.00 0.00 1.00 0.1300
-1.00 0.00 -1.00 0.1300
0.00 1.00 0.00 0.1400
0.00 -1.00 0.00 0.1400
-1.00 1.00 0.00 0.1400

loop_
_geom_angle_atom_site_label_1
_geom_angle_atom_site_label_2
_geom_angle_atom_site_label_3
_geom_angle
O1 C1 Fe2 178.1(5)
N1 C2 Fe2 178.4(4)
N1 C3 H3A 109.5
N1 C3 H3B 109.5
H3A C3 H3B 109.5
N1 C3 H3C 109.5
H3A C3 H3C 109.5
H3B C3 H3C 109.5
N2 C4 Fe2 177.9(4)
N2 C5 H5A 109.5
N2 C5 H5B 109.5
H5A C5 H5B 109.5
N2 C5 H5C 109.5
H5A C5 H5C 109.5
H5B C5 H5C 109.5
N3 C6 Fe1 160.6(4)
N3 C6 Fe2 124.8(3)
Fe1 C6 Fe2 74.57(14)
N3 C7 H7A 109.5
N3 C7 H7B 109.5
H7A C7 H7B 109.5
N3 C7 H7C 109.5
H7A C7 H7C 109.5
H7B C7 H7C 109.5
N4 C8 Fe1 177.6(3)
N4 C9 H9A 109.5
N4 C9 H9B 109.5
H9A C9 H9B 109.5
N4 C9 H9C 109.5
H9A C9 H9C 109.5
H9B C9 H9C 109.5
N5 C10 Fe1 179.1(4)
N5 C11 H11A 109.5
N5 C11 H11B 109.5
H11A C11 H11B 109.5
N5 C11 H11C 109.5
H11A C11 H11C 109.5
H11B C11 H11C 109.5
N6 C12 Fe1 175.3(4)
N6 C13 H13A 109.5
N6 C13 H13B 109.5
H13A C13 H13B 109.5
N6 C13 H13C 109.5
H13A C13 H13C 109.5
H13B C13 H13C 109.5
C15 C14 S1 115.7(3)
C15 C14 H14A 108.3
S1 C14 H14A 108.3
C15 C14 H14B 108.3
S1 C14 H14B 108.3
H14A C14 H14B 107.4
C16 C15 C14 116.1(4)
C16 C15 H15A 108.3
C14 C15 H15A 108.3
C16 C15 H15B 108.3
C14 C15 H15B 108.3
H15A C15 H15B 107.4
C15 C16 S2 116.0(3)
C15 C16 H16A 108.3
S2 C16 H16A 108.3
C15 C16 H16B 108.3
S2 C16 H16B 108.3
H16A C16 H16B 107.4
C2 N1 C3 179.1(5)
C4 N2 C5 179.2(5)
C6 N3 C7 163.8(4)
C8 N4 C9 175.9(4)
C10 N5 C11 179.2(5)
C12 N6 C13 175.6(4)
C14 S1 Fe2 113.31(15)
C14 S1 Fe1 108.50(15)
Fe2 S1 Fe1 70.96(4)
C16 S2 Fe2 112.65(16)
C16 S2 Fe1 108.83(15)
Fe2 S2 Fe1 70.73(4)
C12 Fe1 C10 88.27(17)
C12 Fe1 C8 85.52(17)
C10 Fe1 C8 96.00(16)
C12 Fe1 C6 167.93(17)
C10 Fe1 C6 84.95(17)
C8 Fe1 C6 85.27(16)
C12 Fe1 S1 91.63(12)
C10 Fe1 S1 174.39(12)
C8 Fe1 S1 89.59(11)
C6 Fe1 S1 96.09(12)
C12 Fe1 S2 94.70(12)
C10 Fe1 S2 90.45(12)
C8 Fe1 S2 173.55(11)
C6 Fe1 S2 95.33(12)
S1 Fe1 S2 83.97(4)
C12 Fe1 Fe2 131.10(12)
C10 Fe1 Fe2 123.22(12)
C8 Fe1 Fe2 121.84(11)
C6 Fe1 Fe2 60.81(12)
S1 Fe1 Fe2 53.37(3)
S2 Fe1 Fe2 53.68(3)
C1 Fe2 C4 91.6(2)
C1 Fe2 C2 92.0(2)
C4 Fe2 C2 92.70(18)
C1 Fe2 S1 100.66(16)
C4 Fe2 S1 87.20(13)
C2 Fe2 S1 167.35(13)
C1 Fe2 S2 103.43(16)
C4 Fe2 S2 164.59(13)
C2 Fe2 S2 90.15(13)
S1 Fe2 S2 86.73(5)
C1 Fe2 C6 169.55(19)
C4 Fe2 C6 80.47(16)
C2 Fe2 C6 81.66(16)
S1 Fe2 C6 85.85(10)
S2 Fe2 C6 84.97(10)
C1 Fe2 Fe1 145.70(16)
C4 Fe2 Fe1 109.60(13)
C2 Fe2 Fe1 112.83(13)
S1 Fe2 Fe1 55.67(3)
S2 Fe2 Fe1 55.59(3)
C6 Fe2 Fe1 44.63(10)
F3 P1 F2 90.0
F3 P1 F5 90.0
F2 P1 F5 90.0
F3 P1 F1 90.0
F2 P1 F1 180.0
F5 P1 F1 90.0
F3 P1 F4 180.0
F2 P1 F4 90.0
F5 P1 F4 90.0
F1 P1 F4 90.0
F3 P1 F6 90.0
F2 P1 F6 90.0
F5 P1 F6 180.0
F1 P1 F6 90.0
F4 P1 F6 90.0
F8 P2 F11 90.0
F8 P2 F10 90.0
F11 P2 F10 90.0
F8 P2 F7 180.0
F11 P2 F7 90.0
F10 P2 F7 90.0
F8 P2 F12 90.0
F11 P2 F12 180.00(17)
F10 P2 F12 90.0
F7 P2 F12 90.0
F8 P2 F9 90.0
F11 P2 F9 90.0
F10 P2 F9 180.0
F7 P2 F9 90.0
F12 P2 F9 90.0
F17 P3 F16 90.0
F17 P3 F14 90.0
F16 P3 F14 90.0
F17 P3 F15 90.0
F16 P3 F15 180.0
F14 P3 F15 90.0
F17 P3 F13 90.0
F16 P3 F13 90.0
F14 P3 F13 180.0
F15 P3 F13 90.0
F17 P3 F18 180.0
F16 P3 F18 90.0
F14 P3 F18 90.0
F15 P3 F18 90.0
F13 P3 F18 90.0
F20 P4 F21 90.0
F20 P4 F24 90.0
F21 P4 F24 90.0
F20 P4 F23 90.0
F21 P4 F23 90.0
F24 P4 F23 180.0
F20 P4 F22 90.0
F21 P4 F22 180.0
F24 P4 F22 90.0
F23 P4 F22 90.0
F20 P4 F19 180.00(18)
F21 P4 F19 90.0
F24 P4 F19 90.0
F23 P4 F19 90.0
F22 P4 F19 90.0
F28 P5 F26 90.0
F28 P5 F29 90.0
F26 P5 F29 90.0
F28 P5 F30 90.0
F26 P5 F30 90.0
F29 P5 F30 180.0
F28 P5 F25 90.0
F26 P5 F25 180.00(6)
F29 P5 F25 90.0
F30 P5 F25 90.0
F28 P5 F27 180.00(8)
F26 P5 F27 90.0
F29 P5 F27 90.0
F30 P5 F27 90.0
F25 P5 F27 90.0

loop_
_geom_bond_atom_site_label_1
_geom_bond_atom_site_label_2
_geom_bond_distance
C1 O1 1.146(5)
C1 Fe2 1.758(5)
C2 N1 1.132(5)
C2 Fe2 1.906(5)
C3 N1 1.429(5)
C3 H3A 0.9800
C3 H3B 0.9800
C3 H3C 0.9800
C4 N2 1.134(5)
C4 Fe2 1.888(5)
C5 N2 1.448(6)
C5 H5A 0.9800
C5 H5B 0.9800
C5 H5C 0.9800
C6 N3 1.148(5)
C6 Fe1 1.916(4)
C6 Fe2 2.381(4)
C7 N3 1.428(6)
C7 H7A 0.9800
C7 H7B 0.9800
C7 H7C 0.9800
C8 N4 1.135(5)
C8 Fe1 1.894(4)
C9 N4 1.443(5)
C9 H9A 0.9800
C9 H9B 0.9800
C9 H9C 0.9800
C10 N5 1.134(5)
C10 Fe1 1.888(4)
C11 N5 1.450(6)
C11 H11A 0.9800
C11 H11B 0.9800
C11 H11C 0.9800
C12 N6 1.134(5)
C12 Fe1 1.887(4)
C13 N6 1.454(6)
C13 H13A 0.9800
C13 H13B 0.9800
C13 H13C 0.9800
C14 C15 1.520(6)
C14 S1 1.829(4)
C14 H14A 0.9900
C14 H14B 0.9900
C15 C16 1.519(7)
C15 H15A 0.9900
C15 H15B 0.9900
C16 S2 1.834(4)
C16 H16A 0.9900
C16 H16B 0.9900
S1 Fe2 2.2314(12)
S1 Fe1 2.2964(12)
S2 Fe2 2.2436(12)
S2 Fe1 2.2973(12)
Fe1 Fe2 2.6286(10)
P1 F3 1.6200
P1 F2 1.6200
P1 F5 1.6200
P1 F1 1.6200
P1 F4 1.6201
P1 F6 1.6202
P2 F8 1.6199
P2 F11 1.6200
P2 F10 1.6200
P2 F7 1.6200
P2 F12 1.6200
P2 F9 1.6201
P3 F17 1.6199
P3 F16 1.6199
P3 F14 1.6200
P3 F15 1.6201
P3 F13 1.6201
P3 F18 1.6201
P4 F20 1.6199
P4 F21 1.6200
P4 F24 1.6200
P4 F23 1.6200
P4 F22 1.6201
P4 F19 1.6201
P5 F28 1.6200
P5 F26 1.6200
P5 F29 1.6200
P5 F30 1.6200
P5 F25 1.6200
P5 F27 1.6200
